data_4305649
loop_
_publ_author_name
'Partha Mahata'
'Manikanda Prabu'
'Srinivasan Natarajan'

_publ_section_title
;
Role of Temperature and Time in the Formation of Infinite -M-O-M-
Linkages and Isolated Clusters in MOFs: A Few Illustrative Examples
;
_journal_name_full 'Inorganic Chemistry'
_journal_page_first 8451
_journal_page_last 8463
_journal_paper_doi 10.1021/ic800621q
_journal_volume 47
_journal_year 2008
_chemical_formula_sum 'C20 H18 Mn N4 O6'
_chemical_formula_weight 465.32
_chemical_name_common 'Manganese Carboxylate'
_space_group_IT_number 2
_symmetry_cell_setting triclinic
_symmetry_space_group_name_Hall '-P 1'
_symmetry_space_group_name_H-M 'P -1'
_atom_sites_solution_hydrogens geom
_atom_sites_solution_primary direct
_atom_sites_solution_secondary difmap
_cell_angle_alpha 98.988(4)
_cell_angle_beta 92.752(4)
_cell_angle_gamma 96.294(4)
_cell_formula_units_Z 2
_cell_length_a 8.496(2)
_cell_length_b 9.581(2)
_cell_length_c 13.225(3)
_cell_measurement_reflns_used 4867
_cell_measurement_temperature 293(2)
_cell_measurement_theta_max 28.02
_cell_measurement_theta_min 2.17
_cell_volume 1054.6(4)
_computing_cell_refinement 'SAINT (Bruker, 2000)'
_computing_data_collection 'SMART (Bruker, 2000)'
_computing_data_reduction SAINT
_computing_molecular_graphics 'Ortep-3 for Windows (Farrugia, 1999) and CAMERON (Watkin et al., 1993)'
_computing_publication_material 'PLATON (Spek, 2003)'
_computing_structure_refinement 'SHELXL-97 (Sheldrick, 1997)'
_computing_structure_solution 'SIR92 (Altomare et al., 1993)'
_diffrn_ambient_temperature 293(2)
_diffrn_measured_fraction_theta_full 0.955
_diffrn_measured_fraction_theta_max 0.955
_diffrn_measurement_device_type 'Bruker SMART CCD area detecror'
_diffrn_measurement_method '\f and \w scans'
_diffrn_radiation_monochromator graphite
_diffrn_radiation_source 'fine-focus sealed tube'
_diffrn_radiation_type MoK\a
_diffrn_radiation_wavelength 0.71073
_diffrn_reflns_av_R_equivalents 0.0263
_diffrn_reflns_av_sigmaI/netI 0.0313
_diffrn_reflns_limit_h_max 10
_diffrn_reflns_limit_h_min -10
_diffrn_reflns_limit_k_max 12
_diffrn_reflns_limit_k_min -12
_diffrn_reflns_limit_l_max 17
_diffrn_reflns_limit_l_min -17
_diffrn_reflns_number 12244
_diffrn_reflns_theta_full 28.02
_diffrn_reflns_theta_max 28.02
_diffrn_reflns_theta_min 2.17
_exptl_absorpt_coefficient_mu 0.670
_exptl_absorpt_correction_T_max 0.9483
_exptl_absorpt_correction_T_min 0.9299
_exptl_absorpt_correction_type multi-scan
_exptl_absorpt_process_details '(SADABS; Sheldrick, 1996)'
_exptl_crystal_colour 'Color less'
_exptl_crystal_density_diffrn 1.465
_exptl_crystal_density_method 'not measured'
_exptl_crystal_description Rectangular
_exptl_crystal_F_000 478
_exptl_crystal_size_max 0.11
_exptl_crystal_size_mid 0.09
_exptl_crystal_size_min 0.08
_refine_diff_density_max 0.616
_refine_diff_density_min -0.637
_refine_diff_density_rms 0.071
_refine_ls_extinction_method none
_refine_ls_goodness_of_fit_ref 1.080
_refine_ls_hydrogen_treatment mixed
_refine_ls_matrix_type full
_refine_ls_number_parameters 288
_refine_ls_number_reflns 4867
_refine_ls_number_restraints 0
_refine_ls_restrained_S_all 1.080
_refine_ls_R_factor_all 0.0598
_refine_ls_R_factor_gt 0.0495
_refine_ls_shift/su_max 0.000
_refine_ls_shift/su_mean 0.000
_refine_ls_structure_factor_coef Fsqd
_refine_ls_weighting_details 'calc w=1/[\s^2^(Fo^2^)+(0.0757P)^2^+0.4166P] where P=(Fo^2^+2Fc^2^)/3'
_refine_ls_weighting_scheme calc
_refine_ls_wR_factor_gt 0.1322
_refine_ls_wR_factor_ref 0.1392
_reflns_number_gt 4103
_reflns_number_total 4867
_reflns_threshold_expression >2sigma(I)
_cod_data_source_file ic800621q-file001_3.cif
_cod_data_source_block Compound(5)
_cod_depositor_comments
;
The following automatic conversions were performed:
'_symmetry_cell_setting' value 'Triclinic' changed to 'triclinic'
according to '/home/saulius/struct/CIF-dictionaries/cif_core.dic'
dictionary named 'cif_core.dic' version 2.4.1 from 2010-06-29.

Automatic conversion script
Id: cif_fix_enum 1527 2010-12-29 10:47:43Z saulius 
;
_cod_original_cell_volume 1054.5(4)
_cod_database_code 4305649

loop_
_symmetry_equiv_pos_as_xyz
'x, y, z'
'-x, -y, -z'

loop_
_atom_site_label
_atom_site_type_symbol
_atom_site_fract_x
_atom_site_fract_y
_atom_site_fract_z
_atom_site_U_iso_or_equiv
_atom_site_adp_type
_atom_site_occupancy
_atom_site_symmetry_multiplicity
_atom_site_calc_flag
_atom_site_refinement_flags
_atom_site_disorder_assembly
_atom_site_disorder_group
Mn1 Mn 0.36351(4) 0.00418(4) 0.31529(3) 0.03509(13) Uani 1 1 d . . .
O1 O 0.2220(2) -0.12476(19) 0.19357(14) 0.0478(5) Uani 1 1 d . . .
O2 O 0.1741(2) 0.0991(2) 0.40569(14) 0.0480(5) Uani 1 1 d . . .
O3 O 0.3407(3) -0.1878(2) 0.39280(17) 0.0468(5) Uani 1 1 d . . .
O4 O 0.4195(2) 0.1774(2) 0.46113(13) 0.0464(4) Uani 1 1 d . . .
O5 O 0.0498(3) 0.6367(2) 0.72591(13) 0.0534(5) Uani 1 1 d . . .
O6 O 0.2915(3) -0.3406(2) 0.19429(15) 0.0590(6) Uani 1 1 d . . .
N1 N 0.6111(2) -0.0294(2) 0.29388(17) 0.0440(5) Uani 1 1 d . . .
N2 N 0.3752(3) 0.1782(2) 0.22220(17) 0.0463(5) Uani 1 1 d . . .
N3 N 0.4297(6) 0.3060(4) 0.0994(3) 0.1076(13) Uani 1 1 d . . .
H3 H 0.4634 0.3317 0.0440 0.129 Uiso 1 1 calc R . .
N4 N 0.8693(3) -0.0031(3) 0.32022(19) 0.0552(6) Uani 1 1 d . . .
H4 H 0.9628 0.0299 0.3469 0.066 Uiso 1 1 calc R . .
C1 C 0.2725(3) 0.1859(3) 0.46435(17) 0.0371(5) Uani 1 1 d . . .
C2 C 0.2151(3) 0.3046(3) 0.53500(17) 0.0369(5) Uani 1 1 d . . .
C3 C 0.0559(3) 0.3029(3) 0.5523(2) 0.0490(6) Uani 1 1 d . . .
H3A H -0.0159 0.2271 0.5197 0.059 Uiso 1 1 calc R . .
C4 C 0.0015(3) 0.4126(3) 0.6178(2) 0.0501(7) Uani 1 1 d . . .
H4A H -0.1056 0.4100 0.6301 0.060 Uiso 1 1 calc R . .
C5 C 0.1077(3) 0.5242(3) 0.66377(18) 0.0429(6) Uani 1 1 d . . .
C6 C 0.2666(4) 0.5308(3) 0.6467(2) 0.0547(7) Uani 1 1 d . . .
H6 H 0.3369 0.6086 0.6777 0.066 Uiso 1 1 calc R . .
C7 C 0.3203(3) 0.4199(3) 0.5826(2) 0.0496(7) Uani 1 1 d . . .
H7 H 0.4277 0.4227 0.5714 0.060 Uiso 1 1 calc R . .
C8 C 0.0937(3) 0.6563(3) 0.82961(18) 0.0419(6) Uani 1 1 d . . .
C9 C 0.1781(3) -0.2851(2) 0.03866(18) 0.0371(5) Uani 1 1 d . . .
C10 C 0.1835(4) -0.4192(3) -0.0168(2) 0.0522(7) Uani 1 1 d . . .
H10 H 0.2156 -0.4908 0.0166 0.063 Uiso 1 1 calc R . .
C11 C 0.1423(4) -0.4490(3) -0.1212(2) 0.0538(7) Uani 1 1 d . . .
H11 H 0.1474 -0.5395 -0.1575 0.065 Uiso 1 1 calc R . .
C12 C 0.0795(4) -0.2109(3) -0.1160(2) 0.0542(7) Uani 1 1 d . . .
H12 H 0.0412 -0.1413 -0.1489 0.065 Uiso 1 1 calc R . .
C13 C 0.1228(4) -0.1827(3) -0.0120(2) 0.0496(7) Uani 1 1 d . . .
H13 H 0.1146 -0.0930 0.0246 0.060 Uiso 1 1 calc R . .
C14 C 0.2338(3) -0.2497(3) 0.15033(18) 0.0388(5) Uani 1 1 d . . .
C15 C 0.6742(4) -0.1268(3) 0.2243(3) 0.0604(8) Uani 1 1 d . . .
H15 H 0.6163 -0.1935 0.1736 0.072 Uiso 1 1 calc R . .
C16 C 0.8335(4) -0.1101(4) 0.2414(3) 0.0633(8) Uani 1 1 d . . .
H16 H 0.9047 -0.1626 0.2054 0.076 Uiso 1 1 calc R . .
C17 C 0.7340(3) 0.0427(3) 0.3497(2) 0.0522(7) Uani 1 1 d . . .
H17 H 0.7273 0.1169 0.4032 0.063 Uiso 1 1 calc R . .
C18 C 0.3235(4) 0.3045(3) 0.2420(2) 0.0527(7) Uani 1 1 d . . .
H18 H 0.2717 0.3347 0.3004 0.063 Uiso 1 1 calc R . .
C19 C 0.3530(3) 0.3822(3) 0.1704(2) 0.0427(6) Uani 1 1 d . . .
H19 H 0.3257 0.4733 0.1691 0.051 Uiso 1 1 calc R . .
C20 C 0.4441(5) 0.1797(4) 0.1319(3) 0.0787(11) Uani 1 1 d . . .
H20 H 0.4936 0.1060 0.0976 0.094 Uiso 1 1 calc R . .
H10B H 0.418(5) -0.191(4) 0.430(3) 0.067(11) Uiso 1 1 d . . .
H10A H 0.333(5) -0.246(5) 0.347(3) 0.088(15) Uiso 1 1 d . . .

loop_
_atom_site_aniso_label
_atom_site_aniso_U_11
_atom_site_aniso_U_22
_atom_site_aniso_U_33
_atom_site_aniso_U_23
_atom_site_aniso_U_13
_atom_site_aniso_U_12
Mn1 0.0333(2) 0.0371(2) 0.0323(2) -0.00595(14) 0.00146(13) 0.00986(14)
O1 0.0605(11) 0.0412(9) 0.0364(9) -0.0111(7) -0.0108(8) 0.0134(8)
O2 0.0402(9) 0.0509(10) 0.0456(10) -0.0174(8) 0.0016(8) 0.0096(8)
O3 0.0462(11) 0.0523(12) 0.0389(10) 0.0020(9) -0.0043(9) 0.0036(9)
O4 0.0412(9) 0.0586(11) 0.0353(9) -0.0106(8) -0.0003(7) 0.0147(8)
O5 0.0717(13) 0.0575(11) 0.0300(9) -0.0115(8) -0.0045(8) 0.0327(10)
O6 0.0932(16) 0.0410(10) 0.0403(10) -0.0032(8) -0.0134(10) 0.0191(10)
N1 0.0342(11) 0.0494(12) 0.0468(12) -0.0004(10) 0.0030(9) 0.0099(9)
N2 0.0536(13) 0.0407(11) 0.0447(12) 0.0012(9) 0.0049(10) 0.0141(10)
N3 0.137(4) 0.103(3) 0.097(3) 0.038(2) 0.042(3) 0.032(3)
N4 0.0316(11) 0.0715(17) 0.0637(16) 0.0162(13) 0.0005(10) 0.0053(11)
C1 0.0395(12) 0.0423(12) 0.0279(11) -0.0029(9) 0.0017(9) 0.0101(10)
C2 0.0411(12) 0.0431(13) 0.0245(10) -0.0034(9) 0.0035(9) 0.0091(10)
C3 0.0422(14) 0.0498(15) 0.0474(15) -0.0152(12) 0.0049(11) 0.0041(11)
C4 0.0434(14) 0.0562(16) 0.0462(15) -0.0102(12) 0.0109(11) 0.0089(12)
C5 0.0550(15) 0.0462(13) 0.0262(11) -0.0070(9) 0.0014(10) 0.0185(11)
C6 0.0502(15) 0.0486(15) 0.0555(17) -0.0195(13) -0.0023(13) 0.0054(12)
C7 0.0381(13) 0.0527(15) 0.0519(16) -0.0115(12) 0.0060(11) 0.0053(11)
C8 0.0498(14) 0.0432(13) 0.0307(12) -0.0069(10) 0.0023(10) 0.0149(11)
C9 0.0402(12) 0.0368(12) 0.0316(11) -0.0036(9) 0.0030(9) 0.0056(10)
C10 0.079(2) 0.0377(13) 0.0379(14) -0.0032(10) -0.0052(13) 0.0165(13)
C11 0.082(2) 0.0373(13) 0.0380(14) -0.0100(11) -0.0051(13) 0.0161(13)
C12 0.083(2) 0.0438(14) 0.0364(14) -0.0026(11) -0.0036(13) 0.0266(14)
C13 0.0728(19) 0.0388(13) 0.0350(13) -0.0084(10) 0.0003(12) 0.0188(13)
C14 0.0413(12) 0.0385(12) 0.0331(12) -0.0039(9) 0.0010(9) 0.0043(10)
C15 0.0458(16) 0.0614(18) 0.067(2) -0.0159(15) 0.0080(14) 0.0115(13)
C16 0.0457(16) 0.0675(19) 0.078(2) 0.0014(17) 0.0200(15) 0.0217(14)
C17 0.0429(14) 0.0618(17) 0.0487(16) 0.0000(13) 0.0028(12) 0.0058(12)
C18 0.0625(18) 0.0507(15) 0.0465(15) 0.0001(12) 0.0050(13) 0.0242(13)
C19 0.0558(15) 0.0306(11) 0.0428(13) 0.0052(10) 0.0011(11) 0.0129(11)
C20 0.115(3) 0.064(2) 0.070(2) 0.0171(17) 0.042(2) 0.043(2)

loop_
_atom_type_symbol
_atom_type_description
_atom_type_scat_dispersion_real
_atom_type_scat_dispersion_imag
_atom_type_scat_source
C C 0.0033 0.0016 'International Tables Vol C Tables 4.2.6.8 and 6.1.1.4'
H H 0.0000 0.0000 'International Tables Vol C Tables 4.2.6.8 and 6.1.1.4'
N N 0.0061 0.0033 'International Tables Vol C Tables 4.2.6.8 and 6.1.1.4'
O O 0.0106 0.0060 'International Tables Vol C Tables 4.2.6.8 and 6.1.1.4'
Mn Mn 0.3368 0.7283 'International Tables Vol C Tables 4.2.6.8 and 6.1.1.4'

loop_
_geom_angle_atom_site_label_1
_geom_angle_atom_site_label_2
_geom_angle_atom_site_label_3
_geom_angle
_geom_angle_site_symmetry_1
_geom_angle_site_symmetry_3
_geom_angle_publ_flag
O1 Mn1 N1 108.00(8) . . ?
O1 Mn1 N2 88.11(8) . . ?
N1 Mn1 N2 92.63(9) . . ?
O1 Mn1 O3 85.54(8) . . ?
N1 Mn1 O3 87.95(8) . . ?
N2 Mn1 O3 173.48(8) . . ?
O1 Mn1 O2 99.86(7) . . ?
N1 Mn1 O2 152.02(8) . . ?
N2 Mn1 O2 90.79(8) . . ?
O3 Mn1 O2 91.73(8) . . ?
O1 Mn1 O4 156.61(7) . . ?
N1 Mn1 O4 95.23(7) . . ?
N2 Mn1 O4 88.10(8) . . ?
O3 Mn1 O4 98.31(8) . . ?
O2 Mn1 O4 57.13(6) . . ?
O1 Mn1 C1 127.96(8) . . ?
N1 Mn1 C1 123.97(8) . . ?
N2 Mn1 C1 87.15(8) . . ?
O3 Mn1 C1 97.91(8) . . ?
O2 Mn1 C1 28.54(7) . . ?
O4 Mn1 C1 28.75(7) . . ?
C14 O1 Mn1 129.77(16) . . ?
C1 O2 Mn1 93.05(14) . . ?
C1 O4 Mn1 88.56(14) . . ?
C8 O5 C5 116.9(2) . . ?
C17 N1 C15 104.9(2) . . ?
C17 N1 Mn1 125.09(19) . . ?
C15 N1 Mn1 130.02(19) . . ?
C18 N2 C20 104.1(3) . . ?
C18 N2 Mn1 129.2(2) . . ?
C20 N2 Mn1 126.7(2) . . ?
C19 N3 C20 106.6(3) . . ?
C17 N4 C16 107.6(2) . . ?
O2 C1 O4 120.6(2) . . ?
O2 C1 C2 119.5(2) . . ?
O4 C1 C2 119.8(2) . . ?
O2 C1 Mn1 58.41(12) . . ?
O4 C1 Mn1 62.69(12) . . ?
C2 C1 Mn1 170.01(17) . . ?
C3 C2 C7 118.8(2) . . ?
C3 C2 C1 120.6(2) . . ?
C7 C2 C1 120.6(2) . . ?
C2 C3 C4 121.0(2) . . ?
C5 C4 C3 118.9(3) . . ?
C4 C5 C6 121.7(2) . . ?
C4 C5 O5 118.1(2) . . ?
C6 C5 O5 120.1(2) . . ?
C5 C6 C7 119.0(2) . . ?
C6 C7 C2 120.6(3) . . ?
C11 C8 C12 120.6(2) 1_566 1_566 ?
C11 C8 O5 123.6(2) 1_566 . ?
C12 C8 O5 115.8(2) 1_566 . ?
C13 C9 C10 118.1(2) . . ?
C13 C9 C14 120.5(2) . . ?
C10 C9 C14 121.4(2) . . ?
C9 C10 C11 121.4(3) . . ?
C8 C11 C10 119.3(2) 1_544 . ?
C8 C12 C13 119.2(2) 1_544 . ?
C9 C13 C12 121.4(2) . . ?
O6 C14 O1 123.8(2) . . ?
O6 C14 C9 120.2(2) . . ?
O1 C14 C9 116.1(2) . . ?
C16 C15 N1 109.1(3) . . ?
N4 C16 C15 106.7(3) . . ?
N1 C17 N4 111.7(3) . . ?
C19 C18 N2 112.7(3) . . ?
C18 C19 N3 107.2(3) . . ?
N2 C20 N3 109.4(3) . . ?

loop_
_geom_bond_atom_site_label_1
_geom_bond_atom_site_label_2
_geom_bond_distance
_geom_bond_site_symmetry_2
_geom_bond_publ_flag
Mn1 O1 2.1050(17) . ?
Mn1 N1 2.187(2) . ?
Mn1 N2 2.219(2) . ?
Mn1 O3 2.236(2) . ?
Mn1 O2 2.2382(18) . ?
Mn1 O4 2.3322(17) . ?
Mn1 C1 2.624(2) . ?
O1 C14 1.260(3) . ?
O2 C1 1.255(3) . ?
O4 C1 1.262(3) . ?
O5 C8 1.382(3) . ?
O5 C5 1.399(3) . ?
O6 C14 1.249(3) . ?
N1 C17 1.312(4) . ?
N1 C15 1.376(3) . ?
N2 C18 1.324(3) . ?
N2 C20 1.356(4) . ?
N3 C19 1.337(5) . ?
N3 C20 1.361(5) . ?
N4 C17 1.328(4) . ?
N4 C16 1.341(4) . ?
C1 C2 1.495(3) . ?
C2 C3 1.381(4) . ?
C2 C7 1.389(4) . ?
C3 C4 1.389(3) . ?
C4 C5 1.363(4) . ?
C5 C6 1.375(4) . ?
C6 C7 1.385(4) . ?
C8 C11 1.372(4) 1_566 ?
C8 C12 1.380(3) 1_566 ?
C9 C13 1.381(4) . ?
C9 C10 1.382(3) . ?
C9 C14 1.504(3) . ?
C10 C11 1.385(4) . ?
C11 C8 1.372(4) 1_544 ?
C12 C8 1.380(3) 1_544 ?
C12 C13 1.384(4) . ?
C15 C16 1.349(4) . ?
C18 C19 1.310(4) . ?
